data_1515028
loop_
_publ_author_name
'Lin, Tzu-Pin'
'Nelson, Ryan C.'
'Wu, Tianpin'
'Miller, Jeffrey T.'
'Gabba\"i, Fran\,cois P.'

_publ_section_title
;
 Lewis acid enhancement by juxtaposition with an onium ion: the case of a
 mercury stibonium complex
;
_journal_issue 4
_journal_name_full 'Chemical Science'
_journal_page_first 1128
_journal_paper_doi 10.1039/c2sc00904h
_journal_volume 3
_journal_year 2012
_chemical_formula_sum 'C38 H34 F6 Hg O1.5 P Sb'
_chemical_formula_weight 981.96
_chemical_name_common 2-THF
_chemical_name_systematic
;
?
;
_space_group_IT_number 14
_symmetry_cell_setting monoclinic
_symmetry_space_group_name_Hall '-P 2ybc'
_symmetry_space_group_name_H-M 'P 1 21/c 1'
_atom_sites_solution_hydrogens geom
_atom_sites_solution_primary direct
_atom_sites_solution_secondary difmap
_audit_creation_method SHELXL-97
_cell_angle_alpha 90.00
_cell_angle_beta 118.1540(10)
_cell_angle_gamma 90.00
_cell_formula_units_Z 4
_cell_length_a 13.2206(15)
_cell_length_b 21.054(2)
_cell_length_c 13.5998(15)
_cell_measurement_temperature 110(2)
_cell_volume 3337.6(6)
_computing_cell_refinement 'Bruker APEX'
_computing_data_collection 'Bruker APEX'
_computing_data_reduction 'Bruker APEX'
_computing_molecular_graphics 'Bruker SHELXTL'
_computing_publication_material 'Bruker SHELXTL'
_computing_structure_refinement 'SHELXL-97 (Sheldrick, 2008)'
_computing_structure_solution 'SHELXS-97 (Sheldrick, 2008)'
_diffrn_ambient_temperature 110(2)
_diffrn_measured_fraction_theta_full 1.000
_diffrn_measured_fraction_theta_max 1.000
_diffrn_measurement_device_type 'CCD area detector'
_diffrn_measurement_method 'phi and omega scans'
_diffrn_radiation_monochromator graphite
_diffrn_radiation_source 'fine-focus sealed tube'
_diffrn_radiation_type MoK\a
_diffrn_radiation_wavelength 0.71073
_diffrn_reflns_av_R_equivalents 0.0304
_diffrn_reflns_av_sigmaI/netI 0.0236
_diffrn_reflns_limit_h_max 15
_diffrn_reflns_limit_h_min -15
_diffrn_reflns_limit_k_max 24
_diffrn_reflns_limit_k_min -24
_diffrn_reflns_limit_l_max 15
_diffrn_reflns_limit_l_min -15
_diffrn_reflns_number 25560
_diffrn_reflns_theta_full 24.00
_diffrn_reflns_theta_max 24.00
_diffrn_reflns_theta_min 1.75
_exptl_absorpt_coefficient_mu 5.518
_exptl_absorpt_correction_T_max 0.6665
_exptl_absorpt_correction_T_min 0.4539
_exptl_absorpt_correction_type multi-scan
_exptl_absorpt_process_details sadabs
_exptl_crystal_colour colorless
_exptl_crystal_density_diffrn 1.954
_exptl_crystal_density_method 'not measured'
_exptl_crystal_description block
_exptl_crystal_F_000 1896
_exptl_crystal_size_max 0.17
_exptl_crystal_size_mid 0.16
_exptl_crystal_size_min 0.08
_refine_diff_density_max 1.689
_refine_diff_density_min -0.966
_refine_diff_density_rms 0.091
_refine_ls_extinction_method none
_refine_ls_goodness_of_fit_ref 1.008
_refine_ls_hydrogen_treatment constr
_refine_ls_matrix_type full
_refine_ls_number_parameters 442
_refine_ls_number_reflns 5249
_refine_ls_number_restraints 3
_refine_ls_restrained_S_all 1.168
_refine_ls_R_factor_all 0.0231
_refine_ls_R_factor_gt 0.0212
_refine_ls_shift/su_max 0.002
_refine_ls_shift/su_mean 0.000
_refine_ls_structure_factor_coef Fsqd
_refine_ls_weighting_details 'calc w=1/[\s^2^(Fo^2^)+(0.0161P)^2^+12.0000P] where P=(Fo^2^+2Fc^2^)/3'
_refine_ls_weighting_scheme calc
_refine_ls_wR_factor_gt 0.0503
_refine_ls_wR_factor_ref 0.0512
_reflns_number_gt 4967
_reflns_number_total 5249
_reflns_threshold_expression >2sigma(I)
_cod_data_source_file c2sc00904h.txt
_cod_data_source_block 2-THF
_cod_depositor_comments
;
The following automatic conversions were performed:

'_symmetry_cell_setting' value 'Monoclinic' changed to 'monoclinic'
according to
/usr/data/users/saulius/automatic-downloads/retrospective/RSC/lib/dictionaries/cif_core.dic
dictionary named 'cif_core.dic' version 2.4.2 from 2011-04-26.

Automatic conversion script
Id: cif_fix_values 2281 2013-09-26 08:29:07Z andrius 
;
_cod_original_sg_symbol_H-M P2(1)/c
_cod_original_formula_sum 'C38 H34 F6 Hg O1.50 P Sb'
_cod_database_code 1515028

loop_
_symmetry_equiv_pos_as_xyz
'x, y, z'
'-x, y+1/2, -z+1/2'
'-x, -y, -z'
'x, -y-1/2, z-1/2'

loop_
_atom_site_label
_atom_site_type_symbol
_atom_site_fract_x
_atom_site_fract_y
_atom_site_fract_z
_atom_site_U_iso_or_equiv
_atom_site_adp_type
_atom_site_occupancy
_atom_site_symmetry_multiplicity
_atom_site_calc_flag
_atom_site_refinement_flags
Hg1 Hg 0.103128(14) 0.378660(8) 0.260189(14) 0.01816(7) Uani 1 1 d .
Sb1 Sb 0.25643(2) 0.486777(13) 0.25513(2) 0.01535(8) Uani 1 1 d .
P1 P -0.24056(11) 0.30535(6) 0.15860(11) 0.0277(3) Uani 1 1 d .
F6 F -0.2425(3) 0.30115(15) 0.2752(2) 0.0392(7) Uani 1 1 d .
F4 F -0.2431(3) 0.22987(14) 0.1533(3) 0.0426(8) Uani 1 1 d .
F1 F -0.1024(2) 0.30294(17) 0.2244(2) 0.0412(8) Uani 1 1 d .
C32 C 0.4101(4) 0.3828(2) 0.2469(4) 0.0214(10) Uani 1 1 d .
H32A H 0.3836 0.3986 0.1733 0.026 Uiso 1 1 calc R
O1 O 0.1856(3) 0.26215(17) 0.3412(3) 0.0358(9) Uani 1 1 d .
C28 C 0.4086(4) 0.3864(2) 0.4238(4) 0.0207(10) Uani 1 1 d .
H28A H 0.3816 0.4045 0.4711 0.025 Uiso 1 1 calc R
C9 C 0.1706(4) 0.4789(2) 0.4407(3) 0.0167(9) Uani 1 1 d .
C8 C 0.2109(4) 0.5186(2) 0.3803(3) 0.0171(9) Uani 1 1 d .
C19 C 0.0879(4) 0.4102(2) 0.0348(4) 0.0182(10) Uani 1 1 d .
C27 C 0.3699(4) 0.4091(2) 0.3163(4) 0.0172(9) Uani 1 1 d .
C22 C 0.3243(4) 0.6214(2) 0.2163(4) 0.0208(10) Uani 1 1 d .
H22A H 0.2444 0.6298 0.1853 0.025 Uiso 1 1 calc R
F2 F -0.3774(3) 0.30634(16) 0.0938(3) 0.0469(8) Uani 1 1 d .
C21 C 0.3663(4) 0.5609(2) 0.2562(4) 0.0180(9) Uani 1 1 d .
C30 C 0.5262(4) 0.3104(2) 0.3928(4) 0.0232(10) Uani 1 1 d .
H30A H 0.5790 0.2761 0.4188 0.028 Uiso 1 1 calc R
C11 C 0.0664(4) 0.3623(2) 0.0972(4) 0.0194(10) Uani 1 1 d .
C29 C 0.4873(4) 0.3370(2) 0.4616(4) 0.0237(10) Uani 1 1 d .
H29A H 0.5145 0.3213 0.5352 0.028 Uiso 1 1 calc R
C10 C 0.1690(4) 0.5074(2) 0.5359(4) 0.0201(10) Uani 1 1 d .
C18 C 0.1493(4) 0.4686(2) 0.0796(3) 0.0184(10) Uani 1 1 d .
F3 F -0.2372(4) 0.38063(16) 0.1706(4) 0.0778(14) Uani 1 1 d .
C4 C 0.1347(4) 0.4706(2) 0.6018(4) 0.0238(11) Uani 1 1 d .
H4A H 0.1362 0.4889 0.6663 0.029 Uiso 1 1 calc R
C20 C 0.0439(4) 0.4011(2) -0.0834(4) 0.0226(10) Uani 1 1 d .
C25 C 0.5565(4) 0.5958(2) 0.3036(4) 0.0236(10) Uani 1 1 d .
H25A H 0.6360 0.5872 0.3321 0.028 Uiso 1 1 calc R
C15 C 0.0583(4) 0.4494(3) -0.1489(4) 0.0257(11) Uani 1 1 d .
H15A H 0.0288 0.4428 -0.2268 0.031 Uiso 1 1 calc R
C7 C 0.2359(4) 0.5813(2) 0.4069(4) 0.0213(10) Uani 1 1 d .
H7A H 0.2612 0.6066 0.3649 0.026 Uiso 1 1 calc R
C2 C 0.0964(4) 0.3822(2) 0.4787(4) 0.0241(11) Uani 1 1 d .
H2A H 0.0695 0.3399 0.4592 0.029 Uiso 1 1 calc R
C26 C 0.4828(4) 0.5479(2) 0.2998(4) 0.0183(9) Uani 1 1 d .
H26A H 0.5116 0.5067 0.3267 0.022 Uiso 1 1 calc R
C6 C 0.2249(4) 0.6090(2) 0.4957(4) 0.0257(11) Uani 1 1 d .
H6A H 0.2377 0.6532 0.5100 0.031 Uiso 1 1 calc R
C23 C 0.3979(4) 0.6690(2) 0.2217(4) 0.0240(10) Uani 1 1 d .
H23A H 0.3692 0.7104 0.1954 0.029 Uiso 1 1 calc R
C1 C 0.1310(4) 0.4151(2) 0.4121(4) 0.0182(9) Uani 1 1 d .
C3 C 0.0997(4) 0.4094(2) 0.5747(4) 0.0250(11) Uani 1 1 d .
H3A H 0.0776 0.3852 0.6203 0.030 Uiso 1 1 calc R
C17 C 0.1594(4) 0.5139(2) 0.0122(4) 0.0214(10) Uani 1 1 d .
H17A H 0.1987 0.5524 0.0441 0.026 Uiso 1 1 calc R
C12 C 0.0061(4) 0.3092(2) 0.0430(4) 0.0232(10) Uani 1 1 d .
H12A H -0.0093 0.2779 0.0844 0.028 Uiso 1 1 calc R
C5 C 0.1960(4) 0.5724(2) 0.5606(4) 0.0235(10) Uani 1 1 d .
H5A H 0.1938 0.5907 0.6235 0.028 Uiso 1 1 calc R
C16 C 0.1127(4) 0.5042(3) -0.1032(4) 0.0269(11) Uani 1 1 d .
H16A H 0.1194 0.5363 -0.1490 0.032 Uiso 1 1 calc R
C31 C 0.4884(4) 0.3338(2) 0.2859(4) 0.0242(11) Uani 1 1 d .
H31A H 0.5166 0.3160 0.2393 0.029 Uiso 1 1 calc R
C14 C -0.0155(4) 0.3444(2) -0.1330(4) 0.0263(11) Uani 1 1 d .
H14A H -0.0430 0.3377 -0.2106 0.032 Uiso 1 1 calc R
C24 C 0.5142(4) 0.6566(2) 0.2655(4) 0.0243(11) Uani 1 1 d .
H24A H 0.5651 0.6895 0.2697 0.029 Uiso 1 1 calc R
F5 F -0.2391(3) 0.3095(3) 0.0440(3) 0.0801(15) Uani 1 1 d .
C13 C -0.0338(4) 0.2992(2) -0.0714(4) 0.0284(11) Uani 1 1 d .
H13A H -0.0734 0.2612 -0.1057 0.034 Uiso 1 1 calc R
C33 C 0.2483(5) 0.2471(3) 0.4576(4) 0.0324(12) Uani 1 1 d .
H33A H 0.1950 0.2377 0.4879 0.039 Uiso 1 1 calc R
H33B H 0.2979 0.2832 0.4997 0.039 Uiso 1 1 calc R
C36 C 0.2295(6) 0.2258(3) 0.2825(5) 0.0439(15) Uani 1 1 d .
H36A H 0.2887 0.2502 0.2735 0.053 Uiso 1 1 calc R
H36B H 0.1673 0.2145 0.2076 0.053 Uiso 1 1 calc R
C34 C 0.3206(5) 0.1892(3) 0.4669(5) 0.0474(15) Uani 1 1 d .
H34A H 0.4030 0.2004 0.5027 0.057 Uiso 1 1 calc R
H34B H 0.3091 0.1556 0.5116 0.057 Uiso 1 1 calc R
C35 C 0.2805(6) 0.1673(3) 0.3501(5) 0.0420(14) Uani 1 1 d .
H35A H 0.2224 0.1332 0.3298 0.050 Uiso 1 1 calc R
H35B H 0.3454 0.1514 0.3398 0.050 Uiso 1 1 calc R
C38 C -0.4223(7) 0.4686(4) -0.0009(6) 0.068(2) Uani 1 1 d D
H38A H -0.3389 0.4598 0.0344 0.081 Uiso 1 1 calc R
H38B H -0.4595 0.4328 -0.0529 0.081 Uiso 1 1 calc R
O2 O -0.4383(7) 0.5229(4) -0.0737(7) 0.046(2) Uani 0.50 1 d PD
C37 C -0.5467(7) 0.5415(5) -0.0914(8) 0.104(4) Uani 1 1 d D
H37A H -0.6042 0.5188 -0.1582 0.125 Uiso 1 1 calc R
H37B H -0.5552 0.5873 -0.1097 0.125 Uiso 1 1 calc R

loop_
_atom_site_aniso_label
_atom_site_aniso_U_11
_atom_site_aniso_U_22
_atom_site_aniso_U_33
_atom_site_aniso_U_23
_atom_site_aniso_U_13
_atom_site_aniso_U_12
Hg1 0.02035(11) 0.01731(10) 0.01873(10) -0.00337(7) 0.01078(8) -0.00341(7)
Sb1 0.01650(16) 0.01582(16) 0.01515(15) -0.00088(11) 0.00864(12) -0.00063(11)
P1 0.0230(7) 0.0252(7) 0.0258(7) 0.0058(5) 0.0040(5) -0.0051(5)
F6 0.0381(18) 0.0445(19) 0.0344(17) -0.0089(14) 0.0167(14) 0.0049(14)
F4 0.0433(19) 0.0267(17) 0.053(2) -0.0157(15) 0.0190(16) -0.0013(14)
F1 0.0219(16) 0.064(2) 0.0295(16) 0.0132(15) 0.0052(13) -0.0123(14)
C32 0.028(3) 0.019(2) 0.020(2) 0.0006(19) 0.014(2) -0.0005(19)
O1 0.040(2) 0.034(2) 0.034(2) 0.0065(16) 0.0189(18) 0.0136(17)
C28 0.019(2) 0.027(3) 0.019(2) -0.0027(19) 0.011(2) -0.0017(19)
C9 0.012(2) 0.023(2) 0.016(2) -0.0012(18) 0.0067(18) 0.0024(18)
C8 0.014(2) 0.024(2) 0.015(2) -0.0035(18) 0.0073(18) 0.0017(18)
C19 0.012(2) 0.027(3) 0.015(2) -0.0024(19) 0.0062(18) 0.0061(19)
C27 0.018(2) 0.013(2) 0.022(2) -0.0004(18) 0.0097(19) -0.0001(18)
C22 0.020(2) 0.023(3) 0.023(2) 0.0017(19) 0.013(2) 0.0019(19)
F2 0.0222(16) 0.050(2) 0.050(2) 0.0033(16) 0.0013(15) 0.0018(14)
C21 0.020(2) 0.020(2) 0.018(2) -0.0003(18) 0.0124(19) -0.0023(19)
C30 0.021(2) 0.019(2) 0.026(3) 0.002(2) 0.008(2) 0.0023(19)
C11 0.013(2) 0.025(2) 0.017(2) -0.0044(19) 0.0053(19) 0.0032(19)
C29 0.018(2) 0.031(3) 0.017(2) 0.005(2) 0.004(2) 0.001(2)
C10 0.016(2) 0.027(3) 0.017(2) -0.0028(19) 0.0071(19) 0.0010(19)
C18 0.016(2) 0.026(3) 0.014(2) -0.0024(18) 0.0071(18) 0.0040(19)
F3 0.071(3) 0.025(2) 0.093(3) 0.0207(19) 0.001(2) -0.0079(18)
C4 0.022(3) 0.033(3) 0.018(2) 0.000(2) 0.011(2) 0.004(2)
C20 0.015(2) 0.032(3) 0.021(2) -0.003(2) 0.009(2) 0.009(2)
C25 0.021(2) 0.028(3) 0.025(2) -0.002(2) 0.014(2) 0.000(2)
C15 0.017(2) 0.046(3) 0.016(2) 0.000(2) 0.009(2) 0.010(2)
C7 0.021(2) 0.020(2) 0.026(2) -0.0024(19) 0.014(2) -0.0028(19)
C2 0.026(3) 0.021(3) 0.029(3) 0.001(2) 0.016(2) 0.000(2)
C26 0.019(2) 0.019(2) 0.019(2) -0.0007(18) 0.0108(19) 0.0012(19)
C6 0.025(3) 0.024(3) 0.033(3) -0.010(2) 0.017(2) -0.006(2)
C23 0.031(3) 0.018(2) 0.028(3) 0.005(2) 0.018(2) 0.004(2)
C1 0.019(2) 0.018(2) 0.018(2) -0.0018(18) 0.0085(19) -0.0002(18)
C3 0.025(3) 0.029(3) 0.026(3) 0.006(2) 0.017(2) 0.003(2)
C17 0.017(2) 0.028(3) 0.020(2) 0.002(2) 0.010(2) 0.0018(19)
C12 0.018(2) 0.024(3) 0.026(3) -0.003(2) 0.010(2) 0.001(2)
C5 0.020(2) 0.027(3) 0.025(2) -0.011(2) 0.012(2) -0.004(2)
C16 0.023(3) 0.037(3) 0.023(3) 0.006(2) 0.013(2) 0.006(2)
C31 0.030(3) 0.020(2) 0.026(3) -0.004(2) 0.016(2) 0.001(2)
C14 0.017(2) 0.039(3) 0.018(2) -0.009(2) 0.005(2) 0.006(2)
C24 0.031(3) 0.021(3) 0.028(3) -0.001(2) 0.019(2) -0.007(2)
F5 0.043(2) 0.164(5) 0.0256(18) 0.028(2) 0.0100(16) -0.017(3)
C13 0.020(3) 0.028(3) 0.028(3) -0.011(2) 0.004(2) 0.002(2)
C33 0.036(3) 0.035(3) 0.028(3) -0.002(2) 0.016(2) -0.005(2)
C36 0.061(4) 0.034(3) 0.033(3) -0.001(3) 0.020(3) 0.014(3)
C34 0.044(4) 0.046(4) 0.039(3) 0.007(3) 0.009(3) 0.011(3)
C35 0.059(4) 0.033(3) 0.047(3) 0.013(3) 0.035(3) 0.015(3)
C38 0.071(5) 0.078(5) 0.061(5) 0.035(4) 0.038(4) 0.029(4)
O2 0.050(5) 0.050(5) 0.054(5) 0.031(4) 0.037(4) 0.019(4)
C37 0.093(7) 0.131(9) 0.136(9) -0.060(7) 0.091(7) -0.023(6)

loop_
_atom_type_symbol
_atom_type_description
_atom_type_scat_dispersion_real
_atom_type_scat_dispersion_imag
_atom_type_scat_source
C C 0.0033 0.0016 'International Tables Vol C Tables 4.2.6.8 and 6.1.1.4'
H H 0.0000 0.0000 'International Tables Vol C Tables 4.2.6.8 and 6.1.1.4'
Sb Sb -0.5866 1.5461 'International Tables Vol C Tables 4.2.6.8 and 6.1.1.4'
Hg Hg -2.3894 9.2266 'International Tables Vol C Tables 4.2.6.8 and 6.1.1.4'
P P 0.1023 0.0942 'International Tables Vol C Tables 4.2.6.8 and 6.1.1.4'
F F 0.0171 0.0103 'International Tables Vol C Tables 4.2.6.8 and 6.1.1.4'
O O 0.0106 0.0060 'International Tables Vol C Tables 4.2.6.8 and 6.1.1.4'

loop_
_geom_angle_atom_site_label_1
_geom_angle_atom_site_label_2
_geom_angle_atom_site_label_3
_geom_angle
_geom_angle_site_symmetry_1
_geom_angle_site_symmetry_3
C11 Hg1 C1 167.59(18) . .
C11 Hg1 O1 97.59(15) . .
C1 Hg1 O1 94.72(14) . .
C11 Hg1 F1 90.05(14) . .
C1 Hg1 F1 94.64(14) . .
O1 Hg1 F1 75.08(10) . .
C11 Hg1 Sb1 85.58(13) . .
C1 Hg1 Sb1 86.48(12) . .
O1 Hg1 Sb1 122.63(8) . .
F1 Hg1 Sb1 162.16(6) . .
C27 Sb1 C21 102.13(17) . .
C27 Sb1 C18 105.79(17) . .
C21 Sb1 C18 103.14(17) . .
C27 Sb1 C8 109.91(16) . .
C21 Sb1 C8 102.15(17) . .
C18 Sb1 C8 130.11(16) . .
C27 Sb1 Hg1 76.72(12) . .
C21 Sb1 Hg1 178.39(12) . .
C18 Sb1 Hg1 78.31(12) . .
C8 Sb1 Hg1 77.28(12) . .
F5 P1 F4 91.2(2) . .
F5 P1 F3 91.9(3) . .
F4 P1 F3 176.9(2) . .
F5 P1 F2 89.5(2) . .
F4 P1 F2 89.65(18) . .
F3 P1 F2 90.8(2) . .
F5 P1 F6 179.8(2) . .
F4 P1 F6 88.83(18) . .
F3 P1 F6 88.1(2) . .
F2 P1 F6 90.24(18) . .
F5 P1 F1 90.64(19) . .
F4 P1 F1 89.31(18) . .
F3 P1 F1 90.3(2) . .
F2 P1 F1 178.9(2) . .
F6 P1 F1 89.57(16) . .
P1 F1 Hg1 141.23(17) . .
C31 C32 C27 119.5(4) . .
C31 C32 H32A 120.2 . .
C27 C32 H32A 120.2 . .
C36 O1 C33 109.1(4) . .
C36 O1 Hg1 117.1(3) . .
C33 O1 Hg1 124.3(3) . .
C27 C28 C29 119.2(4) . .
C27 C28 H28A 120.4 . .
C29 C28 H28A 120.4 . .
C1 C9 C10 118.6(4) . .
C1 C9 C8 125.3(4) . .
C10 C9 C8 116.1(4) . .
C7 C8 C9 121.2(4) . .
C7 C8 Sb1 112.6(3) . .
C9 C8 Sb1 125.9(3) . .
C11 C19 C18 125.5(4) . .
C11 C19 C20 118.6(4) . .
C18 C19 C20 115.9(4) . .
C28 C27 C32 120.5(4) . .
C28 C27 Sb1 121.6(3) . .
C32 C27 Sb1 117.9(3) . .
C23 C22 C21 120.2(4) . .
C23 C22 H22A 119.9 . .
C21 C22 H22A 119.9 . .
C26 C21 C22 120.2(4) . .
C26 C21 Sb1 118.3(3) . .
C22 C21 Sb1 121.5(3) . .
C29 C30 C31 120.1(4) . .
C29 C30 H30A 119.9 . .
C31 C30 H30A 119.9 . .
C12 C11 C19 119.0(4) . .
C12 C11 Hg1 119.8(4) . .
C19 C11 Hg1 120.5(3) . .
C30 C29 C28 120.5(4) . .
C30 C29 H29A 119.8 . .
C28 C29 H29A 119.8 . .
C4 C10 C5 120.1(4) . .
C4 C10 C9 119.3(4) . .
C5 C10 C9 120.6(4) . .
C17 C18 C19 121.6(4) . .
C17 C18 Sb1 113.3(3) . .
C19 C18 Sb1 124.4(3) . .
C3 C4 C10 121.2(4) . .
C3 C4 H4A 119.4 . .
C10 C4 H4A 119.4 . .
C14 C20 C15 120.8(4) . .
C14 C20 C19 119.2(4) . .
C15 C20 C19 120.0(4) . .
C26 C25 C24 120.1(4) . .
C26 C25 H25A 119.9 . .
C24 C25 H25A 119.9 . .
C16 C15 C20 121.6(4) . .
C16 C15 H15A 119.2 . .
C20 C15 H15A 119.2 . .
C8 C7 C6 121.1(4) . .
C8 C7 H7A 119.5 . .
C6 C7 H7A 119.5 . .
C1 C2 C3 122.0(4) . .
C1 C2 H2A 119.0 . .
C3 C2 H2A 119.0 . .
C25 C26 C21 119.4(4) . .
C25 C26 H26A 120.3 . .
C21 C26 H26A 120.3 . .
C5 C6 C7 119.9(4) . .
C5 C6 H6A 120.0 . .
C7 C6 H6A 120.0 . .
C22 C23 C24 120.0(4) . .
C22 C23 H23A 120.0 . .
C24 C23 H23A 120.0 . .
C2 C1 C9 119.1(4) . .
C2 C1 Hg1 120.8(3) . .
C9 C1 Hg1 119.4(3) . .
C4 C3 C2 119.7(4) . .
C4 C3 H3A 120.2 . .
C2 C3 H3A 120.2 . .
C18 C17 C16 121.0(5) . .
C18 C17 H17A 119.5 . .
C16 C17 H17A 119.5 . .
C11 C12 C13 122.5(5) . .
C11 C12 H12A 118.7 . .
C13 C12 H12A 118.7 . .
C6 C5 C10 120.7(4) . .
C6 C5 H5A 119.6 . .
C10 C5 H5A 119.6 . .
C15 C16 C17 119.8(5) . .
C15 C16 H16A 120.1 . .
C17 C16 H16A 120.1 . .
C32 C31 C30 120.2(4) . .
C32 C31 H31A 119.9 . .
C30 C31 H31A 119.9 . .
C13 C14 C20 121.0(4) . .
C13 C14 H14A 119.5 . .
C20 C14 H14A 119.5 . .
C23 C24 C25 120.1(4) . .
C23 C24 H24A 119.9 . .
C25 C24 H24A 119.9 . .
C14 C13 C12 119.7(5) . .
C14 C13 H13A 120.2 . .
C12 C13 H13A 120.2 . .
O1 C33 C34 106.4(4) . .
O1 C33 H33A 110.4 . .
C34 C33 H33A 110.4 . .
O1 C33 H33B 110.4 . .
C34 C33 H33B 110.4 . .
H33A C33 H33B 108.6 . .
O1 C36 C35 106.6(5) . .
O1 C36 H36A 110.4 . .
C35 C36 H36A 110.4 . .
O1 C36 H36B 110.4 . .
C35 C36 H36B 110.4 . .
H36A C36 H36B 108.6 . .
C35 C34 C33 105.5(5) . .
C35 C34 H34A 110.6 . .
C33 C34 H34A 110.6 . .
C35 C34 H34B 110.6 . .
C33 C34 H34B 110.6 . .
H34A C34 H34B 108.8 . .
C34 C35 C36 103.3(5) . .
C34 C35 H35A 111.1 . .
C36 C35 H35A 111.1 . .
C34 C35 H35B 111.1 . .
C36 C35 H35B 111.1 . .
H35A C35 H35B 109.1 . .
O2 C38 C37 131.7(8) . 3_465
O2 C38 H38A 104.3 . .
C37 C38 H38A 104.3 3_465 .
O2 C38 H38B 104.3 . .
C37 C38 H38B 104.3 3_465 .
H38A C38 H38B 105.6 . .
C37 O2 C38 98.4(7) . .
O2 C37 C38 118.6(9) . 3_465
O2 C37 H37A 107.7 . .
C38 C37 H37A 107.7 3_465 .
O2 C37 H37B 107.7 . .
C38 C37 H37B 107.7 3_465 .
H37A C37 H37B 107.1 . .

loop_
_geom_bond_atom_site_label_1
_geom_bond_atom_site_label_2
_geom_bond_distance
_geom_bond_site_symmetry_2
Hg1 C11 2.062(4) .
Hg1 C1 2.067(4) .
Hg1 O1 2.700(3) .
Hg1 F1 2.986(3) .
Hg1 Sb1 3.0701(4) .
Sb1 C27 2.107(4) .
Sb1 C21 2.127(4) .
Sb1 C18 2.159(4) .
Sb1 C8 2.162(4) .
P1 F5 1.571(4) .
P1 F4 1.590(3) .
P1 F3 1.592(4) .
P1 F2 1.595(3) .
P1 F6 1.600(3) .
P1 F1 1.612(3) .
C32 C31 1.379(7) .
C32 C27 1.397(6) .
C32 H32A 0.9500 .
O1 C36 1.413(6) .
O1 C33 1.434(6) .
C28 C27 1.387(6) .
C28 C29 1.388(7) .
C28 H28A 0.9500 .
C9 C1 1.427(6) .
C9 C10 1.436(6) .
C9 C8 1.438(6) .
C8 C7 1.368(6) .
C19 C11 1.432(7) .
C19 C18 1.439(6) .
C19 C20 1.440(6) .
C22 C23 1.375(7) .
C22 C21 1.393(6) .
C22 H22A 0.9500 .
C21 C26 1.392(6) .
C30 C29 1.381(7) .
C30 C31 1.386(7) .
C30 H30A 0.9500 .
C11 C12 1.369(7) .
C29 H29A 0.9500 .
C10 C4 1.412(7) .
C10 C5 1.415(7) .
C18 C17 1.373(6) .
C4 C3 1.358(7) .
C4 H4A 0.9500 .
C20 C14 1.412(7) .
C20 C15 1.423(7) .
C25 C26 1.386(6) .
C25 C24 1.394(7) .
C25 H25A 0.9500 .
C15 C16 1.347(7) .
C15 H15A 0.9500 .
C7 C6 1.409(7) .
C7 H7A 0.9500 .
C2 C1 1.379(6) .
C2 C3 1.407(7) .
C2 H2A 0.9500 .
C26 H26A 0.9500 .
C6 C5 1.356(7) .
C6 H6A 0.9500 .
C23 C24 1.386(7) .
C23 H23A 0.9500 .
C3 H3A 0.9500 .
C17 C16 1.404(7) .
C17 H17A 0.9500 .
C12 C13 1.402(7) .
C12 H12A 0.9500 .
C5 H5A 0.9500 .
C16 H16A 0.9500 .
C31 H31A 0.9500 .
C14 C13 1.363(7) .
C14 H14A 0.9500 .
C24 H24A 0.9500 .
C13 H13A 0.9500 .
C33 C34 1.517(8) .
C33 H33A 0.9900 .
C33 H33B 0.9900 .
C36 C35 1.495(8) .
C36 H36A 0.9900 .
C36 H36B 0.9900 .
C34 C35 1.491(8) .
C34 H34A 0.9900 .
C34 H34B 0.9900 .
C35 H35A 0.9900 .
C35 H35B 0.9900 .
C38 O2 1.460(9) .
C38 C37 1.508(10) 3_465
C38 H38A 0.9900 .
C38 H38B 0.9900 .
O2 C37 1.393(10) .
C37 C38 1.508(10) 3_465
C37 H37A 0.9900 .
C37 H37B 0.9900 .

loop_
_geom_torsion_atom_site_label_1
_geom_torsion_atom_site_label_2
_geom_torsion_atom_site_label_3
_geom_torsion_atom_site_label_4
_geom_torsion
_geom_torsion_site_symmetry_1
_geom_torsion_site_symmetry_4
C11 Hg1 Sb1 C27 -92.34(17) . .
C1 Hg1 Sb1 C27 97.21(17) . .
O1 Hg1 Sb1 C27 3.85(15) . .
F1 Hg1 Sb1 C27 -168.6(2) . .
C11 Hg1 Sb1 C21 -137(4) . .
C1 Hg1 Sb1 C21 53(4) . .
O1 Hg1 Sb1 C21 -41(4) . .
F1 Hg1 Sb1 C21 147(4) . .
C11 Hg1 Sb1 C18 17.19(17) . .
C1 Hg1 Sb1 C18 -153.26(17) . .
O1 Hg1 Sb1 C18 113.38(15) . .
F1 Hg1 Sb1 C18 -59.1(2) . .
C11 Hg1 Sb1 C8 153.33(17) . .
C1 Hg1 Sb1 C8 -17.12(17) . .
O1 Hg1 Sb1 C8 -110.48(15) . .
F1 Hg1 Sb1 C8 77.1(2) . .
F5 P1 F1 Hg1 60.0(3) . .
F4 P1 F1 Hg1 151.2(3) . .
F3 P1 F1 Hg1 -31.9(3) . .
F2 P1 F1 Hg1 160(11) . .
F6 P1 F1 Hg1 -120.0(3) . .
C11 Hg1 F1 P1 -69.2(3) . .
C1 Hg1 F1 P1 99.3(3) . .
O1 Hg1 F1 P1 -167.0(3) . .
Sb1 Hg1 F1 P1 6.4(5) . .
C11 Hg1 O1 C36 23.9(4) . .
C1 Hg1 O1 C36 -154.6(4) . .
F1 Hg1 O1 C36 111.9(4) . .
Sb1 Hg1 O1 C36 -65.7(4) . .
C11 Hg1 O1 C33 166.4(4) . .
C1 Hg1 O1 C33 -12.1(4) . .
F1 Hg1 O1 C33 -105.6(4) . .
Sb1 Hg1 O1 C33 76.8(4) . .
C1 C9 C8 C7 173.1(4) . .
C10 C9 C8 C7 -5.7(6) . .
C1 C9 C8 Sb1 -14.1(6) . .
C10 C9 C8 Sb1 167.1(3) . .
C27 Sb1 C8 C7 123.2(3) . .
C21 Sb1 C8 C7 15.4(4) . .
C18 Sb1 C8 C7 -103.7(4) . .
Hg1 Sb1 C8 C7 -166.2(3) . .
C27 Sb1 C8 C9 -50.1(4) . .
C21 Sb1 C8 C9 -158.0(4) . .
C18 Sb1 C8 C9 83.0(4) . .
Hg1 Sb1 C8 C9 20.5(3) . .
C29 C28 C27 C32 -0.4(7) . .
C29 C28 C27 Sb1 -177.1(3) . .
C31 C32 C27 C28 0.2(7) . .
C31 C32 C27 Sb1 177.1(3) . .
C21 Sb1 C27 C28 105.7(4) . .
C18 Sb1 C27 C28 -146.7(4) . .
C8 Sb1 C27 C28 -2.2(4) . .
Hg1 Sb1 C27 C28 -73.2(3) . .
C21 Sb1 C27 C32 -71.2(4) . .
C18 Sb1 C27 C32 36.4(4) . .
C8 Sb1 C27 C32 -179.0(3) . .
Hg1 Sb1 C27 C32 110.0(3) . .
C23 C22 C21 C26 -1.2(7) . .
C23 C22 C21 Sb1 177.6(3) . .
C27 Sb1 C21 C26 -4.1(4) . .
C18 Sb1 C21 C26 -113.8(3) . .
C8 Sb1 C21 C26 109.6(3) . .
Hg1 Sb1 C21 C26 40(4) . .
C27 Sb1 C21 C22 177.0(4) . .
C18 Sb1 C21 C22 67.3(4) . .
C8 Sb1 C21 C22 -69.3(4) . .
Hg1 Sb1 C21 C22 -139(4) . .
C18 C19 C11 C12 179.7(4) . .
C20 C19 C11 C12 0.8(6) . .
C18 C19 C11 Hg1 9.0(6) . .
C20 C19 C11 Hg1 -169.8(3) . .
C1 Hg1 C11 C12 -138.6(7) . .
O1 Hg1 C11 C12 48.7(4) . .
F1 Hg1 C11 C12 -26.2(4) . .
Sb1 Hg1 C11 C12 171.1(4) . .
C1 Hg1 C11 C19 32.0(10) . .
O1 Hg1 C11 C19 -140.7(3) . .
F1 Hg1 C11 C19 144.3(3) . .
Sb1 Hg1 C11 C19 -18.3(3) . .
C31 C30 C29 C28 1.1(7) . .
C27 C28 C29 C30 -0.3(7) . .
C1 C9 C10 C4 3.5(6) . .
C8 C9 C10 C4 -177.5(4) . .
C1 C9 C10 C5 -173.4(4) . .
C8 C9 C10 C5 5.5(6) . .
C11 C19 C18 C17 -175.6(4) . .
C20 C19 C18 C17 3.3(6) . .
C11 C19 C18 Sb1 15.4(6) . .
C20 C19 C18 Sb1 -165.7(3) . .
C27 Sb1 C18 C17 -118.3(3) . .
C21 Sb1 C18 C17 -11.5(4) . .
C8 Sb1 C18 C17 107.2(3) . .
Hg1 Sb1 C18 C17 169.2(3) . .
C27 Sb1 C18 C19 51.5(4) . .
C21 Sb1 C18 C19 158.3(3) . .
C8 Sb1 C18 C19 -83.0(4) . .
Hg1 Sb1 C18 C19 -21.0(3) . .
C5 C10 C4 C3 174.8(4) . .
C9 C10 C4 C3 -2.2(7) . .
C11 C19 C20 C14 -2.2(6) . .
C18 C19 C20 C14 178.8(4) . .
C11 C19 C20 C15 176.5(4) . .
C18 C19 C20 C15 -2.4(6) . .
C14 C20 C15 C16 178.7(4) . .
C19 C20 C15 C16 0.0(7) . .
C9 C8 C7 C6 1.1(7) . .
Sb1 C8 C7 C6 -172.6(4) . .
C24 C25 C26 C21 1.0(7) . .
C22 C21 C26 C25 0.3(6) . .
Sb1 C21 C26 C25 -178.6(3) . .
C8 C7 C6 C5 4.2(7) . .
C21 C22 C23 C24 0.9(7) . .
C3 C2 C1 C9 -0.5(7) . .
C3 C2 C1 Hg1 -171.1(4) . .
C10 C9 C1 C2 -2.2(6) . .
C8 C9 C1 C2 179.0(4) . .
C10 C9 C1 Hg1 168.5(3) . .
C8 C9 C1 Hg1 -10.3(6) . .
C11 Hg1 C1 C2 139.1(7) . .
O1 Hg1 C1 C2 -48.1(4) . .
F1 Hg1 C1 C2 27.3(4) . .
Sb1 Hg1 C1 C2 -170.6(4) . .
C11 Hg1 C1 C9 -31.4(10) . .
O1 Hg1 C1 C9 141.4(3) . .
F1 Hg1 C1 C9 -143.3(3) . .
Sb1 Hg1 C1 C9 18.9(3) . .
C10 C4 C3 C2 -0.6(7) . .
C1 C2 C3 C4 2.0(7) . .
C19 C18 C17 C16 -1.7(7) . .
Sb1 C18 C17 C16 168.4(3) . .
C19 C11 C12 C13 1.2(7) . .
Hg1 C11 C12 C13 172.0(4) . .
C7 C6 C5 C10 -4.3(7) . .
C4 C10 C5 C6 -177.6(4) . .
C9 C10 C5 C6 -0.6(7) . .
C20 C15 C16 C17 1.8(7) . .
C18 C17 C16 C15 -0.9(7) . .
C27 C32 C31 C30 0.6(7) . .
C29 C30 C31 C32 -1.3(7) . .
C15 C20 C14 C13 -177.1(4) . .
C19 C20 C14 C13 1.6(7) . .
C22 C23 C24 C25 0.4(7) . .
C26 C25 C24 C23 -1.3(7) . .
C20 C14 C13 C12 0.4(7) . .
C11 C12 C13 C14 -1.9(7) . .
C36 O1 C33 C34 -10.7(6) . .
Hg1 O1 C33 C34 -155.7(3) . .
C33 O1 C36 C35 26.2(6) . .
Hg1 O1 C36 C35 174.1(4) . .
O1 C33 C34 C35 -8.9(6) . .
C33 C34 C35 C36 23.6(7) . .
O1 C36 C35 C34 -30.8(7) . .
C37 C38 O2 C37 -38.9(14) 3_465 .
C38 O2 C37 C38 32.3(12) . 3_465
